data_4320273
loop_
_publ_author_name
'Bernd Morgenstern'
'J\"urgen Sander'
'Volker Huch'
'Kaspar Hegetschweiler'

_publ_contact_author
;
        Kaspar Hegetschweiler
        Anorganische Chemie
        Universit\"at des Saarlandes
        Postfach 151150
        D-66041 Saarbr\"ucken
        Germany
;
_publ_contact_author_email hegetsch@rz.uni-sb.de
_publ_contact_author_fax '049 681 302-2663'
_publ_contact_author_phone '049 681 302-2715'
_publ_section_title
;
 Complexation of a Heptanuclear Polyoxotantalate Anion with K+: Formation
 of a Supramolecular [K6-(\m-OH2)6-(OH2)8]6+ Ring Structure
;
_journal_name_full 'Inorganic Chemistry'
_journal_page_first 5307
_journal_page_last 5310
_journal_paper_doi 10.1021/ic0010858
_journal_volume 40
_journal_year 2001
_chemical_formula_sum 'C36 H120 K7 O81 Ta7'
_chemical_formula_weight 3389.67
_chemical_name_systematic
; 
 ? 
;
_space_group_IT_number 58
_symmetry_cell_setting orthorhombic
_symmetry_space_group_name_Hall '-P 2 2n'
_symmetry_space_group_name_H-M 'P n n m'
_atom_sites_solution_hydrogens geom
_atom_sites_solution_primary direct
_atom_sites_solution_secondary difmap
_audit_creation_method SHELXL-97
_cell_angle_alpha 90.00
_cell_angle_beta 90.00
_cell_angle_gamma 90.00
_cell_formula_units_Z 2
_cell_length_a 12.539(3)
_cell_length_b 17.010(3)
_cell_length_c 21.027(4)
_cell_measurement_temperature 293(2)
_cell_volume 4484.8(16)
_computing_cell_refinement 'Stoe IPDS Software, Vers. 2.87,1997.'
_computing_data_collection 'Stoe IPDS Software, Vers. 2.87,1997.'
_computing_data_reduction 'Stoe IPDS Software, Vers. 2.87,1997.'
_computing_structure_refinement 'SHELXL-97 (Sheldrick, 1997)'
_computing_structure_solution 'SHELXS-97 (Sheldrick, 1990)'
_diffrn_ambient_temperature 293(2)
_diffrn_measured_fraction_theta_full 0.961
_diffrn_measured_fraction_theta_max 0.961
_diffrn_measurement_device_type 'Stoe IPDS'
_diffrn_measurement_method 'image plate'
_diffrn_radiation_monochromator graphite
_diffrn_radiation_source 'fine-focus sealed tube'
_diffrn_radiation_type MoK\a
_diffrn_radiation_wavelength 0.71073
_diffrn_reflns_av_R_equivalents 0.0877
_diffrn_reflns_av_sigmaI/netI 0.0407
_diffrn_reflns_limit_h_max 13
_diffrn_reflns_limit_h_min -13
_diffrn_reflns_limit_k_max 19
_diffrn_reflns_limit_k_min -19
_diffrn_reflns_limit_l_max 23
_diffrn_reflns_limit_l_min -24
_diffrn_reflns_number 25098
_diffrn_reflns_theta_full 24.15
_diffrn_reflns_theta_max 24.15
_diffrn_reflns_theta_min 2.02
_exptl_absorpt_coefficient_mu 8.958
_exptl_absorpt_correction_type 'not applied'
_exptl_crystal_colour colorless
_exptl_crystal_density_diffrn 2.510
_exptl_crystal_density_method 'not measured'
_exptl_crystal_description needle
_exptl_crystal_F_000 3256
_exptl_crystal_size_max 0.5
_exptl_crystal_size_mid 0.3
_exptl_crystal_size_min 0.2
_refine_diff_density_max 1.597
_refine_diff_density_min -1.305
_refine_diff_density_rms 0.187
_refine_ls_extinction_method none
_refine_ls_goodness_of_fit_ref 1.045
_refine_ls_hydrogen_treatment mixed
_refine_ls_matrix_type full
_refine_ls_number_parameters 370
_refine_ls_number_reflns 3558
_refine_ls_number_restraints 0
_refine_ls_restrained_S_all 1.045
_refine_ls_R_factor_all 0.0342
_refine_ls_R_factor_gt 0.0286
_refine_ls_shift/su_max 0.001
_refine_ls_shift/su_mean 0.000
_refine_ls_structure_factor_coef Fsqd
_refine_ls_weighting_details 'calc w=1/[\s^2^(Fo^2^)+(0.0517P)^2^+0.0000P] where P=(Fo^2^+2Fc^2^)/3'
_refine_ls_weighting_scheme calc
_refine_ls_wR_factor_gt 0.0757
_refine_ls_wR_factor_ref 0.0778
_reflns_number_gt 3121
_reflns_number_total 3558
_reflns_threshold_expression >2sigma(I)
_cod_data_source_file ic0010858.cif
_cod_data_source_block IC0010858
_cod_database_code 4320273

loop_
_symmetry_equiv_pos_as_xyz
'x, y, z'
'-x, -y, z'
'-x+1/2, y+1/2, -z+1/2'
'x+1/2, -y+1/2, -z+1/2'
'-x, -y, -z'
'x, y, -z'
'x-1/2, -y-1/2, z-1/2'
'-x-1/2, y-1/2, z-1/2'

loop_
_atom_site_label
_atom_site_type_symbol
_atom_site_fract_x
_atom_site_fract_y
_atom_site_fract_z
_atom_site_U_iso_or_equiv
_atom_site_adp_type
_atom_site_occupancy
_atom_site_symmetry_multiplicity
_atom_site_calc_flag
_atom_site_refinement_flags
_atom_site_disorder_assembly
_atom_site_disorder_group
Ta1 Ta 0.5000 0.0000 0.5000 0.01372(14) Uani 1 4 d S . .
Ta2 Ta 0.61510(2) 0.169096(14) 0.413666(12) 0.01547(11) Uani 1 1 d . . .
Ta3 Ta 0.63365(3) -0.19279(2) 0.5000 0.01500(12) Uani 1 2 d S . .
K1 K 0.5000 0.0000 0.30636(12) 0.0375(6) Uani 1 2 d S . .
K2 K 0.76861(14) -0.02673(8) 0.40822(7) 0.0291(4) Uani 1 1 d . . .
O1 O 0.3845(5) 0.0800(3) 0.5000 0.0146(13) Uani 1 2 d S . .
O2 O 0.6652(6) 0.1916(3) 0.5000 0.0208(14) Uani 1 2 d S . .
O3 O 0.5759(4) 0.0616(2) 0.4337(2) 0.0176(9) Uani 1 1 d . A .
O4 O 0.4732(4) 0.2100(2) 0.4335(2) 0.0197(10) Uani 1 1 d . . .
O5 O 0.8693(6) 0.0872(4) 0.5000 0.0269(17) Uani 1 2 d S . .
O6 O 0.3490(6) 0.1320(4) 0.3191(3) 0.0370(14) Uani 1 1 d . . .
O7A O 0.4357(18) 0.0859(14) 0.1921(10) 0.060(6) Uani 0.50 1 d P A 1
O7B O 0.467(2) 0.0791(16) 0.1635(13) 0.081(8) Uani 0.50 1 d P A 2
O8 O 0.9088(6) -0.0469(5) 0.3002(4) 0.064(2) Uani 1 1 d . A .
O11 O 0.7630(4) 0.1333(2) 0.3891(2) 0.0223(10) Uani 1 1 d . A .
O13 O 0.6674(4) 0.2745(2) 0.3815(2) 0.0207(10) Uani 1 1 d . A .
O12 O 0.9035(4) 0.2706(3) 0.3727(3) 0.0303(12) Uani 1 1 d . . .
O14 O 0.5662(4) 0.3036(3) 0.2565(3) 0.0310(12) Uani 1 1 d . . .
O15 O 0.5745(4) 0.1528(3) 0.3223(2) 0.0217(10) Uani 1 1 d . A .
O16 O 0.7251(5) 0.0438(3) 0.2770(2) 0.0382(13) Uani 1 1 d . A .
O22 O 0.7485(4) -0.1825(2) 0.5661(2) 0.0212(10) Uani 1 1 d . . .
O24 O 0.6779(5) -0.3067(3) 0.5000 0.0210(14) Uani 1 2 d S . .
O21 O 0.9123(8) -0.1025(4) 0.5000 0.0311(19) Uani 1 2 d S . .
O23 O 0.8006(6) -0.3360(3) 0.3841(3) 0.0297(14) Uani 1 1 d . A .
C21 C 0.9100(8) -0.1872(5) 0.5000 0.020(2) Uiso 1 2 d S . .
H21 H 0.9834 -0.2070 0.5000 0.024 Uiso 1 2 calc SR A .
C23 C 0.8452(6) -0.3054(4) 0.4402(3) 0.0215(15) Uani 1 1 d . . .
H23 H 0.9182 -0.3257 0.4431 0.026 Uiso 1 1 calc R A .
C24 C 0.7866(8) -0.3329(5) 0.5000 0.024(2) Uani 1 2 d S . .
H24 H 0.7863 -0.3905 0.5000 0.029 Uiso 1 2 calc SR . .
C22 C 0.8534(5) -0.2157(4) 0.4395(3) 0.0228(15) Uani 1 1 d . . .
H22 H 0.8956 -0.1997 0.4025 0.027 Uiso 1 1 calc R . .
C11 C 0.8123(6) 0.1536(4) 0.3305(3) 0.0244(15) Uani 1 1 d . A .
H11 H 0.8816 0.1271 0.3284 0.029 Uiso 1 1 calc R . .
C15 C 0.6409(6) 0.1710(4) 0.2691(3) 0.0229(15) Uani 1 1 d . . .
H15 H 0.6040 0.1552 0.2300 0.028 Uiso 1 1 calc R A .
C13 C 0.7264(6) 0.2864(4) 0.3242(3) 0.0234(15) Uani 1 1 d . . .
H13 H 0.7413 0.3427 0.3195 0.028 Uiso 1 1 calc R A .
C14 C 0.6628(5) 0.2588(4) 0.2663(3) 0.0219(15) Uani 1 1 d . A .
H14 H 0.7079 0.2677 0.2289 0.026 Uiso 1 1 calc R . .
C12 C 0.8312(6) 0.2424(4) 0.3252(3) 0.0233(15) Uani 1 1 d . A .
H12 H 0.8654 0.2515 0.2839 0.028 Uiso 1 1 calc R . .
C16 C 0.7450(6) 0.1267(4) 0.2734(3) 0.0264(16) Uani 1 1 d . A .
H16 H 0.7858 0.1371 0.2345 0.032 Uiso 1 1 calc R . .
O2W O 0.9194(5) 0.1701(3) 0.1459(3) 0.0430(15) Uani 1 1 d . . .
O7W O 0.1507(5) 0.0767(3) 0.0699(3) 0.0584(15) Uani 1.20 1 d P . .
O6W O 0.3387(7) 0.2107(4) 0.0000 0.0400(19) Uani 1 2 d S . .
O1WA O 0.7126(14) 0.0105(8) 0.1493(7) 0.057(4) Uani 0.50 1 d P . .
O1WB O 0.6777(16) 0.0058(8) 0.1137(9) 0.068(5) Uani 0.50 1 d P . .
O3W O 0.9435(14) 0.0686(8) 0.0000 0.212(12) Uani 1 2 d S . .
O4W O 0.0000 0.0000 0.1437(11) 0.231(14) Uani 1 2 d S . .
O5WA O 0.437(4) 0.037(3) 0.0000 0.17(2) Uani 0.50 2 d SP . .
O5WB O 0.345(4) 0.0519(16) 0.0000 0.124(14) Uani 0.50 2 d SP . .
H5O H 0.855(8) 0.108(5) 0.466(4) 0.05(3) Uiso 1 1 d . . .
H12O H 0.874(7) 0.264(5) 0.408(4) 0.04(3) Uiso 1 1 d . . .
H23O H 0.757(8) -0.323(6) 0.382(5) 0.03(4) Uiso 1 1 d . . .
H14O H 0.539(8) 0.310(5) 0.293(5) 0.05(3) Uiso 1 1 d . . .
H21O H 0.953(12) -0.084(9) 0.5000 0.05(6) Uiso 1 2 d S . .
H8O1 H 0.915(10) -0.035(7) 0.258(6) 0.075 Uiso 1 1 d . . .
H6O1 H 0.333(11) 0.162(7) 0.346(7) 0.09(5) Uiso 1 1 d . . .
H6O2 H 0.404(9) 0.152(6) 0.324(5) 0.06(4) Uiso 1 1 d . . .
H8O2 H 0.920(9) -0.086(7) 0.293(6) 0.07(4) Uiso 1 1 d . . .

loop_
_atom_site_aniso_label
_atom_site_aniso_U_11
_atom_site_aniso_U_22
_atom_site_aniso_U_33
_atom_site_aniso_U_23
_atom_site_aniso_U_13
_atom_site_aniso_U_12
Ta1 0.0173(3) 0.0105(2) 0.0134(3) 0.000 0.000 0.00049(18)
Ta2 0.0184(2) 0.01373(17) 0.01433(18) 0.00171(9) 0.00093(10) -0.00028(9)
Ta3 0.0166(2) 0.0124(2) 0.0160(2) 0.000 0.000 0.00164(14)
K1 0.0447(16) 0.0271(11) 0.0408(14) 0.000 0.000 -0.0106(10)
K2 0.0348(10) 0.0192(7) 0.0332(9) 0.0042(6) 0.0061(7) 0.0016(7)
O1 0.017(4) 0.017(3) 0.010(3) 0.000 0.000 -0.005(2)
O2 0.032(4) 0.016(3) 0.014(3) 0.000 0.000 0.000(3)
O3 0.023(3) 0.012(2) 0.018(2) 0.0028(17) -0.0034(19) -0.0026(17)
O4 0.028(3) 0.016(2) 0.015(2) 0.0026(17) -0.0017(19) 0.0008(19)
O5 0.036(5) 0.020(4) 0.025(4) 0.000 0.000 0.004(3)
O6 0.041(4) 0.040(3) 0.030(3) 0.001(3) -0.003(3) 0.000(3)
O7A 0.067(16) 0.051(10) 0.064(13) 0.003(10) -0.033(11) 0.004(10)
O7B 0.074(16) 0.045(10) 0.12(2) -0.008(14) 0.004(15) 0.007(9)
O8 0.057(5) 0.036(4) 0.099(6) -0.020(4) 0.017(4) -0.005(3)
O11 0.021(3) 0.023(2) 0.023(2) 0.0042(19) 0.001(2) 0.0011(19)
O13 0.024(3) 0.017(2) 0.021(2) 0.0038(18) 0.0007(19) -0.0029(18)
O12 0.024(3) 0.033(3) 0.034(3) 0.004(2) 0.000(2) -0.004(2)
O14 0.032(3) 0.031(3) 0.031(3) 0.011(2) 0.001(2) 0.004(2)
O15 0.034(3) 0.025(2) 0.006(2) 0.0014(18) -0.001(2) -0.001(2)
O16 0.060(4) 0.021(3) 0.033(3) -0.002(2) 0.002(3) -0.003(2)
O22 0.025(3) 0.021(2) 0.018(2) -0.0004(17) -0.005(2) 0.0071(18)
O24 0.022(4) 0.012(3) 0.030(4) 0.000 0.000 0.001(3)
O21 0.028(5) 0.014(4) 0.051(5) 0.000 0.000 0.002(3)
O23 0.029(4) 0.029(3) 0.031(3) -0.008(2) 0.005(3) 0.007(3)
C23 0.018(4) 0.023(3) 0.024(4) -0.004(3) 0.001(3) 0.004(3)
C24 0.015(6) 0.016(5) 0.041(6) 0.000 0.000 0.007(4)
C22 0.016(4) 0.023(4) 0.029(4) 0.002(3) 0.003(3) 0.006(3)
C11 0.030(4) 0.024(3) 0.019(4) 0.004(3) 0.005(3) 0.005(3)
C15 0.028(4) 0.027(4) 0.013(4) 0.001(3) 0.006(3) -0.004(3)
C13 0.027(4) 0.020(3) 0.023(3) 0.007(3) 0.002(3) -0.004(3)
C14 0.014(4) 0.025(4) 0.026(4) 0.008(3) 0.006(3) 0.003(3)
C12 0.025(4) 0.026(4) 0.020(3) 0.003(3) 0.006(3) -0.006(3)
C16 0.038(5) 0.019(3) 0.022(3) 0.002(3) 0.007(3) 0.003(3)
O2W 0.032(4) 0.054(4) 0.043(4) 0.024(3) -0.007(3) -0.016(3)
O7W 0.076(4) 0.033(3) 0.066(4) -0.018(3) -0.015(3) -0.006(3)
O6W 0.043(5) 0.044(5) 0.033(4) 0.000 0.000 0.009(4)
O1WA 0.101(13) 0.032(7) 0.038(8) -0.007(6) -0.008(8) -0.012(7)
O1WB 0.107(15) 0.034(7) 0.063(11) 0.017(8) -0.001(10) -0.015(8)
O3W 0.100(14) 0.051(8) 0.49(4) 0.000 0.000 0.032(8)
O4W 0.36(4) 0.153(18) 0.18(2) 0.000 0.000 -0.12(2)
O5WA 0.24(7) 0.12(4) 0.14(3) 0.000 0.000 -0.08(4)
O5WB 0.19(4) 0.039(13) 0.14(3) 0.000 0.000 -0.02(2)

loop_
_atom_type_symbol
_atom_type_description
_atom_type_scat_dispersion_real
_atom_type_scat_dispersion_imag
_atom_type_scat_source
C C 0.0033 0.0016 'International Tables Vol C Tables 4.2.6.8 and 6.1.1.4'
H H 0.0000 0.0000 'International Tables Vol C Tables 4.2.6.8 and 6.1.1.4'
O O 0.0106 0.0060 'International Tables Vol C Tables 4.2.6.8 and 6.1.1.4'
K K 0.2009 0.2494 'International Tables Vol C Tables 4.2.6.8 and 6.1.1.4'
Ta Ta -0.7052 6.5227 'International Tables Vol C Tables 4.2.6.8 and 6.1.1.4'

loop_
_geom_angle_atom_site_label_1
_geom_angle_atom_site_label_2
_geom_angle_atom_site_label_3
_geom_angle
_geom_angle_site_symmetry_1
_geom_angle_site_symmetry_3
_geom_angle_publ_flag
O3 Ta1 O3 89.2(2) 2_655 5_656 ?
O3 Ta1 O3 179.999(1) 2_655 6_556 ?
O3 Ta1 O3 90.8(2) 5_656 6_556 ?
O3 Ta1 O3 90.8(2) 2_655 . ?
O3 Ta1 O3 179.998(1) 5_656 . ?
O3 Ta1 O3 89.2(2) 6_556 . ?
O3 Ta1 O1 90.67(17) 2_655 . ?
O3 Ta1 O1 90.67(17) 5_656 . ?
O3 Ta1 O1 89.33(17) 6_556 . ?
O3 Ta1 O1 89.33(17) . . ?
O3 Ta1 O1 89.33(17) 2_655 5_656 ?
O3 Ta1 O1 89.33(17) 5_656 5_656 ?
O3 Ta1 O1 90.67(17) 6_556 5_656 ?
O3 Ta1 O1 90.67(17) . 5_656 ?
O1 Ta1 O1 179.999(1) . 5_656 ?
O3 Ta1 K2 90.27(13) 2_655 . ?
O3 Ta1 K2 134.27(12) 5_656 . ?
O3 Ta1 K2 89.73(13) 6_556 . ?
O3 Ta1 K2 45.73(12) . . ?
O1 Ta1 K2 135.05(12) . . ?
O1 Ta1 K2 44.95(12) 5_656 . ?
O3 Ta1 K2 45.73(12) 2_655 2_655 ?
O3 Ta1 K2 89.73(13) 5_656 2_655 ?
O3 Ta1 K2 134.27(12) 6_556 2_655 ?
O3 Ta1 K2 90.27(13) . 2_655 ?
O1 Ta1 K2 44.95(12) . 2_655 ?
O1 Ta1 K2 135.05(12) 5_656 2_655 ?
K2 Ta1 K2 120.82(5) . 2_655 ?
O3 Ta1 K2 89.73(13) 2_655 5_656 ?
O3 Ta1 K2 45.73(12) 5_656 5_656 ?
O3 Ta1 K2 90.27(13) 6_556 5_656 ?
O3 Ta1 K2 134.27(12) . 5_656 ?
O1 Ta1 K2 44.95(12) . 5_656 ?
O1 Ta1 K2 135.05(12) 5_656 5_656 ?
K2 Ta1 K2 180.0 . 5_656 ?
K2 Ta1 K2 59.18(5) 2_655 5_656 ?
O3 Ta1 K2 134.27(12) 2_655 6_556 ?
O3 Ta1 K2 90.27(13) 5_656 6_556 ?
O3 Ta1 K2 45.73(12) 6_556 6_556 ?
O3 Ta1 K2 89.73(13) . 6_556 ?
O1 Ta1 K2 135.06(12) . 6_556 ?
O1 Ta1 K2 44.94(12) 5_656 6_556 ?
K2 Ta1 K2 59.18(5) . 6_556 ?
K2 Ta1 K2 180.0 2_655 6_556 ?
K2 Ta1 K2 120.82(5) 5_656 6_556 ?
O3 Ta1 K1 134.59(12) 2_655 5_656 ?
O3 Ta1 K1 45.41(12) 5_656 5_656 ?
O3 Ta1 K1 45.41(12) 6_556 5_656 ?
O3 Ta1 K1 134.59(12) . 5_656 ?
O1 Ta1 K1 90.0 . 5_656 ?
O1 Ta1 K1 90.0 5_656 5_656 ?
K2 Ta1 K1 119.59(2) . 5_656 ?
K2 Ta1 K1 119.59(2) 2_655 5_656 ?
K2 Ta1 K1 60.41(2) 5_656 5_656 ?
K2 Ta1 K1 60.41(2) 6_556 5_656 ?
O3 Ta1 K1 45.41(12) 2_655 . ?
O3 Ta1 K1 134.59(12) 5_656 . ?
O3 Ta1 K1 134.59(12) 6_556 . ?
O3 Ta1 K1 45.41(12) . . ?
O1 Ta1 K1 90.0 . . ?
O1 Ta1 K1 90.0 5_656 . ?
K2 Ta1 K1 60.41(2) . . ?
K2 Ta1 K1 60.41(2) 2_655 . ?
K2 Ta1 K1 119.59(2) 5_656 . ?
K2 Ta1 K1 119.59(2) 6_556 . ?
K1 Ta1 K1 180.0 5_656 . ?
O3 Ta2 O4 93.37(18) . . ?
O3 Ta2 O2 93.7(2) . . ?
O4 Ta2 O2 91.4(2) . . ?
O3 Ta2 O15 90.76(18) . . ?
O4 Ta2 O15 91.28(19) . . ?
O2 Ta2 O15 174.6(2) . . ?
O3 Ta2 O11 90.21(18) . . ?
O4 Ta2 O11 176.02(17) . . ?
O2 Ta2 O11 90.1(2) . . ?
O15 Ta2 O11 86.94(19) . . ?
O3 Ta2 O13 171.50(18) . . ?
O4 Ta2 O13 92.89(17) . . ?
O2 Ta2 O13 91.9(2) . . ?
O15 Ta2 O13 83.36(17) . . ?
O11 Ta2 O13 83.37(17) . . ?
O3 Ta2 K2 46.94(14) . . ?
O4 Ta2 K2 140.30(12) . . ?
O2 Ta2 K2 92.07(18) . . ?
O15 Ta2 K2 88.80(13) . . ?
O11 Ta2 K2 43.27(12) . . ?
O13 Ta2 K2 126.47(13) . . ?
O3 Ta2 K1 48.80(13) . . ?
O4 Ta2 K1 92.78(12) . . ?
O2 Ta2 K1 142.44(17) . . ?
O15 Ta2 K1 41.96(13) . . ?
O11 Ta2 K1 88.27(13) . . ?
O13 Ta2 K1 125.10(13) . . ?
K2 Ta2 K1 62.17(3) . . ?
O1 Ta3 O4 93.91(17) 5_656 2_655 ?
O1 Ta3 O4 93.91(17) 5_656 5_656 ?
O4 Ta3 O4 91.2(3) 2_655 5_656 ?
O1 Ta3 O22 89.87(17) 5_656 . ?
O4 Ta3 O22 175.74(17) 2_655 . ?
O4 Ta3 O22 90.55(19) 5_656 . ?
O1 Ta3 O22 89.88(17) 5_656 6_556 ?
O4 Ta3 O22 90.55(19) 2_655 6_556 ?
O4 Ta3 O22 175.74(17) 5_656 6_556 ?
O22 Ta3 O22 87.5(3) . 6_556 ?
O1 Ta3 O24 170.8(3) 5_656 . ?
O4 Ta3 O24 92.55(18) 2_655 . ?
O4 Ta3 O24 92.55(18) 5_656 . ?
O22 Ta3 O24 83.48(18) . . ?
O22 Ta3 O24 83.48(18) 6_556 . ?
O1 Ta3 K2 46.93(13) 5_656 6_556 ?
O4 Ta3 K2 140.80(12) 2_655 6_556 ?
O4 Ta3 K2 93.02(13) 5_656 6_556 ?
O22 Ta3 K2 42.94(12) . 6_556 ?
O22 Ta3 K2 88.12(13) 6_556 6_556 ?
O24 Ta3 K2 126.12(15) . 6_556 ?
O1 Ta3 K2 46.93(13) 5_656 . ?
O4 Ta3 K2 93.02(13) 2_655 . ?
O4 Ta3 K2 140.80(12) 5_656 . ?
O22 Ta3 K2 88.12(13) . . ?
O22 Ta3 K2 42.94(12) 6_556 . ?
O24 Ta3 K2 126.12(15) . . ?
K2 Ta3 K2 60.75(5) 6_556 . ?
O15 K1 O15 166.2(2) . 2_655 ?
O15 K1 O7A 74.0(5) . . ?
O15 K1 O7A 118.2(5) 2_655 . ?
O15 K1 O7A 118.2(5) . 2_655 ?
O15 K1 O7A 74.0(5) 2_655 2_655 ?
O7A K1 O7A 69.6(8) . 2_655 ?
O15 K1 O6 59.56(17) . . ?
O15 K1 O6 119.00(17) 2_655 . ?
O7A K1 O6 61.1(4) . . ?
O7A K1 O6 129.2(4) 2_655 . ?
O15 K1 O6 119.00(17) . 2_655 ?
O15 K1 O6 59.56(17) 2_655 2_655 ?
O7A K1 O6 129.2(4) . 2_655 ?
O7A K1 O6 61.1(4) 2_655 2_655 ?
O6 K1 O6 169.6(2) . 2_655 ?
O15 K1 O16 58.26(14) . . ?
O15 K1 O16 125.16(14) 2_655 . ?
O7A K1 O16 88.1(5) . . ?
O7A K1 O16 72.2(5) 2_655 . ?
O6 K1 O16 115.84(17) . . ?
O6 K1 O16 66.53(16) 2_655 . ?
O15 K1 O16 125.16(14) . 2_655 ?
O15 K1 O16 58.26(14) 2_655 2_655 ?
O7A K1 O16 72.2(5) . 2_655 ?
O7A K1 O16 88.1(5) 2_655 2_655 ?
O6 K1 O16 66.53(16) . 2_655 ?
O6 K1 O16 115.84(17) 2_655 2_655 ?
O16 K1 O16 156.1(2) . 2_655 ?
O15 K1 O3 57.65(12) . . ?
O15 K1 O3 108.81(14) 2_655 . ?
O7A K1 O3 129.8(5) . . ?
O7A K1 O3 144.3(4) 2_655 . ?
O6 K1 O3 81.84(15) . . ?
O6 K1 O3 88.92(15) 2_655 . ?
O16 K1 O3 78.41(13) . . ?
O16 K1 O3 124.51(15) 2_655 . ?
O15 K1 O3 108.81(14) . 2_655 ?
O15 K1 O3 57.66(12) 2_655 2_655 ?
O7A K1 O3 144.3(4) . 2_655 ?
O7A K1 O3 129.8(5) 2_655 2_655 ?
O6 K1 O3 88.92(15) . 2_655 ?
O6 K1 O3 81.84(15) 2_655 2_655 ?
O16 K1 O3 124.51(15) . 2_655 ?
O16 K1 O3 78.41(13) 2_655 2_655 ?
O3 K1 O3 55.73(16) . 2_655 ?
O15 K1 O7B 76.8(5) . . ?
O15 K1 O7B 116.5(5) 2_655 . ?
O7A K1 O7B 11.3(6) . . ?
O7A K1 O7B 59.5(5) 2_655 . ?
O6 K1 O7B 72.2(4) . . ?
O6 K1 O7B 118.1(4) 2_655 . ?
O16 K1 O7B 80.2(5) . . ?
O16 K1 O7B 78.3(5) 2_655 . ?
O3 K1 O7B 134.4(5) . . ?
O3 K1 O7B 154.4(5) 2_655 . ?
O15 K1 O7B 116.5(5) . 2_655 ?
O15 K1 O7B 76.8(5) 2_655 2_655 ?
O7A K1 O7B 59.5(5) . 2_655 ?
O7A K1 O7B 11.3(6) 2_655 2_655 ?
O6 K1 O7B 118.1(4) . 2_655 ?
O6 K1 O7B 72.2(4) 2_655 2_655 ?
O16 K1 O7B 78.3(5) . 2_655 ?
O16 K1 O7B 80.2(5) 2_655 2_655 ?
O3 K1 O7B 154.4(5) . 2_655 ?
O3 K1 O7B 134.4(5) 2_655 2_655 ?
O7B K1 O7B 50.2(8) . 2_655 ?
O22 K2 O11 172.54(15) 6_556 . ?
O22 K2 O1 59.73(15) 6_556 5_656 ?
O11 K2 O1 113.17(16) . 5_656 ?
O22 K2 O8 95.57(19) 6_556 . ?
O11 K2 O8 91.0(2) . . ?
O1 K2 O8 153.83(19) 5_656 . ?
O22 K2 O3 113.08(14) 6_556 . ?
O11 K2 O3 59.51(13) . . ?
O1 K2 O3 58.74(15) 5_656 . ?
O8 K2 O3 135.6(2) . . ?
O22 K2 O21 59.9(2) 6_556 . ?
O11 K2 O21 123.1(2) . . ?
O1 K2 O21 80.20(19) 5_656 . ?
O8 K2 O21 95.2(2) . . ?
O3 K2 O21 128.19(15) . . ?
O22 K2 O6 59.56(16) 6_556 2_655 ?
O11 K2 O6 119.33(17) . 2_655 ?
O1 K2 O6 84.38(15) 5_656 2_655 ?
O8 K2 O6 74.7(2) . 2_655 ?
O3 K2 O6 90.85(17) . 2_655 ?
O21 K2 O6 116.9(2) . 2_655 ?
O22 K2 O5 122.61(15) 6_556 . ?
O11 K2 O5 57.85(14) . . ?
O1 K2 O5 93.02(14) 5_656 . ?
O8 K2 O5 108.9(2) . . ?
O3 K2 O5 84.13(16) . . ?
O21 K2 O5 66.70(19) . . ?
O6 K2 O5 175.0(2) 2_655 . ?
O22 K2 O16 123.09(14) 6_556 . ?
O11 K2 O16 58.38(13) . . ?
O1 K2 O16 127.70(16) 5_656 . ?
O8 K2 O16 56.4(2) . . ?
O3 K2 O16 79.28(14) . . ?
O21 K2 O16 150.96(19) . . ?
O6 K2 O16 65.20(16) 2_655 . ?
O5 K2 O16 113.61(14) . . ?
O22 K2 C22 23.27(15) 6_556 . ?
O11 K2 C22 163.21(16) . . ?
O1 K2 C22 77.50(17) 5_656 . ?
O8 K2 C22 81.5(2) . . ?
O3 K2 C22 134.87(15) . . ?
O21 K2 C22 43.67(19) . . ?
O6 K2 C22 73.29(18) 2_655 . ?
O5 K2 C22 110.37(17) . . ?
O16 K2 C22 126.36(15) . . ?
O22 K2 C11 163.22(15) 6_556 . ?
O11 K2 C11 22.18(15) . . ?
O1 K2 C11 133.79(17) 5_656 . ?
O8 K2 C11 69.1(2) . . ?
O3 K2 C11 76.32(15) . . ?
O21 K2 C11 126.3(2) . . ?
O6 K2 C11 108.00(17) 2_655 . ?
O5 K2 C11 70.81(15) . . ?
O16 K2 C11 42.84(15) . . ?
C22 K2 C11 148.55(18) . . ?
O22 K2 Ta3 30.26(10) 6_556 . ?
O11 K2 Ta3 142.60(11) . . ?
O1 K2 Ta3 29.47(12) 5_656 . ?
O8 K2 Ta3 125.37(17) . . ?
O3 K2 Ta3 85.44(9) . . ?
O21 K2 Ta3 67.36(18) . . ?
O6 K2 Ta3 69.75(12) 2_655 . ?
O5 K2 Ta3 109.76(10) . . ?
O16 K2 Ta3 131.87(11) . . ?
C22 K2 Ta3 49.49(12) . . ?
C11 K2 Ta3 161.65(13) . . ?
Ta3 O1 Ta1 140.0(3) 5_656 . ?
Ta3 O1 K2 103.59(19) 5_656 2_655 ?
Ta1 O1 K2 105.75(18) . 2_655 ?
Ta3 O1 K2 103.59(19) 5_656 5_656 ?
Ta1 O1 K2 105.75(18) . 5_656 ?
K2 O1 K2 84.56(17) 2_655 5_656 ?
Ta2 O2 Ta2 135.9(4) 6_556 . ?
Ta2 O3 Ta1 140.4(2) . . ?
Ta2 O3 K2 103.75(18) . . ?
Ta1 O3 K2 104.83(16) . . ?
Ta2 O3 K1 102.37(16) . . ?
Ta1 O3 K1 106.73(16) . . ?
K2 O3 K1 85.39(12) . . ?
Ta2 O4 Ta3 136.1(2) . 5_656 ?
K2 O5 K2 79.68(18) . 6_556 ?
K2 O5 K1 29.79(9) . . ?
K2 O5 K1 87.41(15) 6_556 . ?
K1 O6 K2 85.25(16) . 2_655 ?
C11 O11 Ta2 123.2(4) . . ?
C11 O11 K2 110.9(3) . . ?
Ta2 O11 K2 106.53(18) . . ?
C13 O13 Ta2 125.1(4) . . ?
C15 O15 Ta2 124.9(4) . . ?
C15 O15 K1 107.7(3) . . ?
Ta2 O15 K1 109.21(18) . . ?
C16 O16 K1 114.9(4) . . ?
C16 O16 K2 113.7(4) . . ?
K1 O16 K2 83.35(14) . . ?
C22 O22 Ta3 124.5(4) 6_556 . ?
C22 O22 K2 108.4(4) 6_556 6_556 ?
Ta3 O22 K2 106.80(17) . 6_556 ?
C24 O24 Ta3 124.1(5) . . ?
C21 O21 K2 115.2(5) . 6_556 ?
C21 O21 K2 115.2(5) . . ?
K2 O21 K2 82.1(2) 6_556 . ?
C21 O21 K1 103.9(5) . . ?
K2 O21 K1 79.32(17) 6_556 . ?
K2 O21 K1 13.85(12) . . ?
O21 C21 C22 109.0(5) . 6_556 ?
O21 C21 C22 109.0(5) . . ?
C22 C21 C22 111.9(8) 6_556 . ?
O23 C23 C22 112.8(6) . . ?
O23 C23 C24 112.7(6) . . ?
C22 C23 C24 110.2(6) . . ?
O24 C24 C23 111.2(5) . 6_556 ?
O24 C24 C23 111.2(5) . . ?
C23 C24 C23 110.5(8) 6_556 . ?
O22 C22 C23 109.4(5) 6_556 . ?
O22 C22 C21 111.5(6) 6_556 . ?
C23 C22 C21 109.8(6) . . ?
O22 C22 K2 48.4(3) 6_556 . ?
C23 C22 K2 155.7(4) . . ?
C21 C22 K2 90.3(4) . . ?
O11 C11 C12 111.7(5) . . ?
O11 C11 C16 111.5(6) . . ?
C12 C11 C16 108.7(5) . . ?
O11 C11 K2 47.0(3) . . ?
C12 C11 K2 156.5(4) . . ?
C16 C11 K2 91.0(4) . . ?
O15 C15 C16 110.5(6) . . ?
O15 C15 C14 110.4(5) . . ?
C16 C15 C14 109.7(6) . . ?
O15 C15 K1 49.4(3) . . ?
C16 C15 K1 90.5(4) . . ?
C14 C15 K1 156.7(5) . . ?
O13 C13 C12 111.6(5) . . ?
O13 C13 C14 110.9(5) . . ?
C12 C13 C14 108.2(5) . . ?
O14 C14 C15 111.9(6) . . ?
O14 C14 C13 112.8(6) . . ?
C15 C14 C13 111.4(6) . . ?
O12 C12 C13 113.2(5) . . ?
O12 C12 C11 112.1(6) . . ?
C13 C12 C11 110.8(6) . . ?
O16 C16 C15 110.0(6) . . ?
O16 C16 C11 110.3(5) . . ?
C15 C16 C11 111.9(6) . . ?

loop_
_geom_bond_atom_site_label_1
_geom_bond_atom_site_label_2
_geom_bond_distance
_geom_bond_site_symmetry_2
_geom_bond_publ_flag
Ta1 O3 1.987(4) 2_655 ?
Ta1 O3 1.987(4) 5_656 ?
Ta1 O3 1.987(4) 6_556 ?
Ta1 O3 1.987(4) . ?
Ta1 O1 1.987(6) . ?
Ta1 O1 1.988(6) 5_656 ?
Ta1 K2 3.9083(18) . ?
Ta1 K2 3.9083(18) 2_655 ?
Ta1 K2 3.9083(18) 5_656 ?
Ta1 K2 3.9083(18) 6_556 ?
Ta1 K1 4.072(3) 5_656 ?
Ta1 K1 4.072(3) . ?
Ta2 O3 1.940(4) . ?
Ta2 O4 1.956(5) . ?
Ta2 O2 1.959(3) . ?
Ta2 O15 2.007(4) . ?
Ta2 O11 2.019(5) . ?
Ta2 O13 2.026(4) . ?
Ta2 K2 3.8488(16) . ?
Ta2 K1 3.9303(16) . ?
Ta3 O1 1.932(6) 5_656 ?
Ta3 O4 1.959(4) 2_655 ?
Ta3 O4 1.959(4) 5_656 ?
Ta3 O22 2.009(5) . ?
Ta3 O22 2.009(5) 6_556 ?
Ta3 O24 2.016(6) . ?
Ta3 K2 3.8166(16) 6_556 ?
Ta3 K2 3.8167(16) . ?
K1 O15 2.783(4) . ?
K1 O15 2.783(4) 2_655 ?
K1 O7A 2.92(2) . ?
K1 O7A 2.92(2) 2_655 ?
K1 O6 2.950(7) . ?
K1 O6 2.950(7) 2_655 ?
K1 O16 2.983(6) . ?
K1 O16 2.983(6) 2_655 ?
K1 O3 3.028(5) . ?
K1 O3 3.028(5) 2_655 ?
K1 O7B 3.32(3) . ?
K1 O7B 3.32(3) 2_655 ?
K2 O22 2.716(4) 6_556 ?
K2 O11 2.752(4) . ?
K2 O1 2.869(4) 5_656 ?
K2 O8 2.892(8) . ?
K2 O3 2.895(5) . ?
K2 O21 2.938(7) . ?
K2 O6 2.982(7) 2_655 ?
K2 O5 3.012(6) . ?
K2 O16 3.058(5) . ?
K2 C22 3.449(6) . ?
K2 C11 3.518(7) . ?
O1 Ta3 1.932(6) 5_656 ?
O1 K2 2.869(4) 2_655 ?
O1 K2 2.869(4) 5_656 ?
O2 Ta2 1.959(3) 6_556 ?
O4 Ta3 1.959(4) 5_656 ?
O5 K2 3.012(6) 6_556 ?
O6 K2 2.982(7) 2_655 ?
O11 C11 1.421(8) . ?
O13 C13 1.429(8) . ?
O12 C12 1.432(9) . ?
O14 C14 1.445(8) . ?
O15 C15 1.428(8) . ?
O16 C16 1.435(8) . ?
O22 C22 1.435(8) 6_556 ?
O22 K2 2.716(4) 6_556 ?
O24 C24 1.434(12) . ?
O21 C21 1.440(12) . ?
O21 K2 2.938(7) 6_556 ?
O23 C23 1.407(9) . ?
C21 C22 1.535(9) 6_556 ?
C21 C22 1.535(9) . ?
C23 C22 1.529(9) . ?
C23 C24 1.529(9) . ?
C24 C23 1.529(9) 6_556 ?
C22 O22 1.435(8) 6_556 ?
C11 C12 1.533(9) . ?
C11 C16 1.538(10) . ?
C15 C16 1.509(10) . ?
C15 C14 1.520(9) . ?
C13 C12 1.513(10) . ?
C13 C14 1.530(10) . ?
O1WA O1WB 0.871(17) . ?
O5WA O5WB 1.19(6) . ?
